data_4347874
loop_
_publ_author_name
'Komorski, Szymon'
'Leszczy\'nski, Micha\/l K'
'Justyniak, Iwona'
'Lewi\'nski, Janusz'

_publ_section_title
;
 Synthesis and Structure of Alkylzinc 3,5-Diphenylpyrazolates: Dramatic
 Influence of Steric and Solvent Effects.
;
_journal_issue 11
_journal_name_full 'Inorganic chemistry'
_journal_page_first 5104
_journal_page_last 5106
_journal_paper_doi 10.1021/acs.inorgchem.6b00745
_journal_volume 55
_journal_year 2016
_chemical_formula_sum 'C60 H67 N6 Zn3'
_chemical_formula_weight 1068.31
_space_group_IT_number 2
_space_group_name_Hall '-P 1'
_space_group_name_H-M_alt 'P -1'
_symmetry_cell_setting triclinic
_symmetry_space_group_name_H-M 'P -1'
_atom_sites_solution_hydrogens geom
_atom_sites_solution_primary direct
_atom_sites_solution_secondary difmap
_audit_creation_method SHELXL-97
_cell_angle_alpha 88.007(3)
_cell_angle_beta 74.811(4)
_cell_angle_gamma 70.468(3)
_cell_formula_units_Z 2
_cell_length_a 12.2480(6)
_cell_length_b 13.4400(8)
_cell_length_c 17.9650(12)
_cell_measurement_reflns_used 2328
_cell_measurement_temperature 100(2)
_cell_measurement_theta_max 27.485
_cell_measurement_theta_min 0.998
_cell_volume 2685.2(3)
_computing_cell_refinement 'Denzo & Scalepak (Otwinowski, Minor, 1997)'
_computing_data_collection 'Collect (Nonius B.V. 1998)'
_computing_data_reduction 'Denzo & Scalepak (Otwinowski, Minor, 1997)'
_computing_structure_refinement 'SHELXL-97 (Sheldrick, 2008)'
_computing_structure_solution 'SHELXS-97 (Sheldrick, 1990)'
_diffrn_ambient_temperature 100(2)
_diffrn_measured_fraction_theta_full 0.991
_diffrn_measured_fraction_theta_max 0.991
_diffrn_measurement_device '\k-geometry diffractometr'
_diffrn_measurement_device_type 'Nonius Kappa-CCD'
_diffrn_measurement_method 'area detector \w scans'
_diffrn_radiation_monochromator graphite
_diffrn_radiation_source 'fine-focus sealed tube'
_diffrn_radiation_type MoK\a
_diffrn_radiation_wavelength 0.71073
_diffrn_reflns_av_R_equivalents 0.0275
_diffrn_reflns_av_sigmaI/netI 0.0383
_diffrn_reflns_limit_h_max 15
_diffrn_reflns_limit_h_min -14
_diffrn_reflns_limit_k_max 17
_diffrn_reflns_limit_k_min -10
_diffrn_reflns_limit_l_max 23
_diffrn_reflns_limit_l_min -17
_diffrn_reflns_number 10668
_diffrn_reflns_theta_full 27.47
_diffrn_reflns_theta_max 27.61
_diffrn_reflns_theta_min 2.77
_exptl_absorpt_coefficient_mu 1.373
_exptl_absorpt_correction_T_max 0.872
_exptl_absorpt_correction_T_min 0.680
_exptl_absorpt_correction_type multi-scan
_exptl_absorpt_process_details 'Scalepak (Otwinowski, Minor, 1997)'
_exptl_crystal_colour colorless
_exptl_crystal_density_diffrn 1.321
_exptl_crystal_density_method 'not measured'
_exptl_crystal_description plate
_exptl_crystal_F_000 1118
_exptl_crystal_size_max 0.36
_exptl_crystal_size_mid 0.24
_exptl_crystal_size_min 0.10
_refine_diff_density_max 0.469
_refine_diff_density_min -0.846
_refine_diff_density_rms 0.074
_refine_ls_extinction_method none
_refine_ls_goodness_of_fit_ref 1.093
_refine_ls_hydrogen_treatment constr
_refine_ls_matrix_type full
_refine_ls_number_parameters 632
_refine_ls_number_reflns 9123
_refine_ls_number_restraints 0
_refine_ls_restrained_S_all 1.093
_refine_ls_R_factor_all 0.0483
_refine_ls_R_factor_gt 0.0420
_refine_ls_shift/su_max 0.001
_refine_ls_shift/su_mean 0.000
_refine_ls_structure_factor_coef Fsqd
_refine_ls_weighting_details 'calc w=1/[\s^2^(Fo^2^)+(0.0391P)^2^+4.3793P] where P=(Fo^2^+2Fc^2^)/3'
_refine_ls_weighting_scheme calc
_refine_ls_wR_factor_gt 0.1011
_refine_ls_wR_factor_ref 0.1048
_reflns_number_gt 8278
_reflns_number_total 9123
_reflns_threshold_expression I>2\s(I)
_cod_data_source_file ic6b00745_si_002.cif
_cod_data_source_block comp1
_cod_depositor_comments
;
The following automatic conversions were performed:

data item '_symmetry_cell_setting' value 'Triclinic' was changed to
'triclinic' in accordance with the
/home/saulius/struct/COD-crude-data/automatic-downloads/DataCite-retrospective/ACS/depositions/lib/dictionaries/cif_core.dic
dictionary named 'cif_core.dic' version 2.4.2 last updated on
2011-04-26.

Automatic conversion script
Id: cif_fix_values 6909 2019-04-08 15:41:33Z antanas 
;
_cod_database_code 4347874

loop_
_symmetry_equiv_pos_as_xyz
'x, y, z'
'-x, -y, -z'

loop_
_atom_site_label
_atom_site_type_symbol
_atom_site_fract_x
_atom_site_fract_y
_atom_site_fract_z
_atom_site_U_iso_or_equiv
_atom_site_adp_type
_atom_site_occupancy
_atom_site_symmetry_multiplicity
_atom_site_calc_flag
_atom_site_refinement_flags
C1 C 0.4943(3) 0.2920(2) 0.61996(19) 0.0248(7) Uani 1 1 d .
C2 C 0.4610(3) 0.1924(2) 0.6167(2) 0.0303(8) Uani 1 1 d .
H2A H 0.3802 0.2120 0.6091 0.045 Uiso 1 1 calc R
H2B H 0.4624 0.1571 0.6653 0.045 Uiso 1 1 calc R
H2C H 0.5190 0.1443 0.5737 0.045 Uiso 1 1 calc R
C3 C 0.5026(3) 0.3393(3) 0.5423(2) 0.0359(8) Uani 1 1 d .
H3A H 0.4265 0.3535 0.5288 0.054 Uiso 1 1 calc R
H3B H 0.5678 0.2897 0.5031 0.054 Uiso 1 1 calc R
H3C H 0.5189 0.4056 0.5444 0.054 Uiso 1 1 calc R
C4 C 0.3894(3) 0.3703(2) 0.6798(2) 0.0260(7) Uani 1 1 d .
H4A H 0.4070 0.4355 0.6844 0.039 Uiso 1 1 calc R
H4B H 0.3788 0.3386 0.7300 0.039 Uiso 1 1 calc R
H4C H 0.3155 0.3868 0.6631 0.039 Uiso 1 1 calc R
C5 C 0.7814(3) 0.3314(2) 0.88795(18) 0.0224(6) Uani 1 1 d .
C6 C 0.7982(3) 0.4349(2) 0.8576(2) 0.0289(7) Uani 1 1 d .
H6A H 0.8077 0.4746 0.8988 0.043 Uiso 1 1 calc R
H6B H 0.7276 0.4775 0.8407 0.043 Uiso 1 1 calc R
H6C H 0.8700 0.4189 0.8138 0.043 Uiso 1 1 calc R
C7 C 0.6715(3) 0.3602(3) 0.95810(19) 0.0317(8) Uani 1 1 d .
H7A H 0.6855 0.3986 0.9981 0.048 Uiso 1 1 calc R
H7B H 0.6582 0.2955 0.9786 0.048 Uiso 1 1 calc R
H7C H 0.6006 0.4050 0.9425 0.048 Uiso 1 1 calc R
C8 C 0.8914(3) 0.2674(2) 0.9158(2) 0.0277(7) Uani 1 1 d .
H8A H 0.9638 0.2510 0.8724 0.042 Uiso 1 1 calc R
H8B H 0.8814 0.2015 0.9361 0.042 Uiso 1 1 calc R
H8C H 0.8994 0.3089 0.9566 0.042 Uiso 1 1 calc R
C9 C 0.8298(3) 0.5637(2) 0.64287(19) 0.0266(7) Uani 1 1 d .
C10 C 0.8092(4) 0.6114(3) 0.5672(2) 0.0417(9) Uani 1 1 d .
H10A H 0.7234 0.6505 0.5744 0.063 Uiso 1 1 calc R
H10B H 0.8361 0.5547 0.5269 0.063 Uiso 1 1 calc R
H10C H 0.8549 0.6597 0.5518 0.063 Uiso 1 1 calc R
C11 C 0.7915(3) 0.6537(2) 0.7042(2) 0.0332(8) Uani 1 1 d .
H11A H 0.8395 0.6999 0.6873 0.050 Uiso 1 1 calc R
H11B H 0.8041 0.6242 0.7531 0.050 Uiso 1 1 calc R
H11C H 0.7062 0.6947 0.7114 0.050 Uiso 1 1 calc R
C12 C 0.9642(3) 0.5036(3) 0.6316(3) 0.0436(10) Uani 1 1 d .
H12A H 0.9911 0.4455 0.5923 0.065 Uiso 1 1 calc R
H12B H 0.9779 0.4750 0.6805 0.065 Uiso 1 1 calc R
H12C H 1.0095 0.5520 0.6147 0.065 Uiso 1 1 calc R
C13 C 0.7450(3) 0.0190(2) 0.67462(18) 0.0202(6) Uani 1 1 d .
C14 C 0.7737(3) -0.0478(2) 0.73239(18) 0.0216(6) Uani 1 1 d .
H14 H 0.7869 -0.1216 0.7328 0.026 Uiso 1 1 calc R
C15 C 0.7790(3) 0.0165(2) 0.78998(17) 0.0184(6) Uani 1 1 d .
C16 C 0.7303(3) -0.0038(2) 0.59897(18) 0.0206(6) Uani 1 1 d .
C17 C 0.7670(3) 0.0507(2) 0.53478(18) 0.0222(6) Uani 1 1 d .
H17 H 0.8061 0.0996 0.5394 0.027 Uiso 1 1 calc R
C18 C 0.7468(3) 0.0342(2) 0.46435(19) 0.0259(7) Uani 1 1 d .
H18 H 0.7708 0.0726 0.4214 0.031 Uiso 1 1 calc R
C19 C 0.6916(3) -0.0380(2) 0.45676(19) 0.0250(7) Uani 1 1 d .
H19 H 0.6760 -0.0483 0.4090 0.030 Uiso 1 1 calc R
C20 C 0.6589(3) -0.0956(2) 0.5194(2) 0.0275(7) Uani 1 1 d .
H20 H 0.6230 -0.1467 0.5140 0.033 Uiso 1 1 calc R
C21 C 0.6789(3) -0.0787(2) 0.58941(19) 0.0239(7) Uani 1 1 d .
H21 H 0.6570 -0.1189 0.6317 0.029 Uiso 1 1 calc R
C22 C 0.8128(3) -0.0136(2) 0.86190(19) 0.0225(6) Uani 1 1 d .
C23 C 0.8941(3) -0.1144(3) 0.8663(2) 0.0318(8) Uani 1 1 d .
H23 H 0.9234 -0.1642 0.8233 0.038 Uiso 1 1 calc R
C24 C 0.9321(3) -0.1421(3) 0.9323(2) 0.0410(9) Uani 1 1 d .
H24 H 0.9871 -0.2107 0.9344 0.049 Uiso 1 1 calc R
C25 C 0.8907(3) -0.0707(3) 0.9953(2) 0.0370(8) Uani 1 1 d .
H25 H 0.9193 -0.0891 1.0399 0.044 Uiso 1 1 calc R
C26 C 0.8073(3) 0.0276(3) 0.9929(2) 0.0334(8) Uani 1 1 d .
H26 H 0.7767 0.0763 1.0366 0.040 Uiso 1 1 calc R
C27 C 0.7679(3) 0.0557(2) 0.92723(18) 0.0238(7) Uani 1 1 d .
H27 H 0.7096 0.1231 0.9266 0.029 Uiso 1 1 calc R
C28 C 0.8922(3) 0.2678(2) 0.56027(17) 0.0197(6) Uani 1 1 d .
C29 C 1.0003(3) 0.2173(2) 0.57746(18) 0.0222(6) Uani 1 1 d .
H29 H 1.0763 0.1846 0.5419 0.027 Uiso 1 1 calc R
C30 C 0.9747(3) 0.2242(2) 0.65802(18) 0.0203(6) Uani 1 1 d .
C31 C 0.8690(3) 0.2798(2) 0.48410(18) 0.0207(6) Uani 1 1 d .
C32 C 0.7767(3) 0.3662(2) 0.4688(2) 0.0272(7) Uani 1 1 d .
H32 H 0.7291 0.4202 0.5081 0.033 Uiso 1 1 calc R
C33 C 0.7546(3) 0.3732(3) 0.3971(2) 0.0369(8) Uani 1 1 d .
H33 H 0.6908 0.4316 0.3879 0.044 Uiso 1 1 calc R
C34 C 0.8236(3) 0.2966(3) 0.3384(2) 0.0350(8) Uani 1 1 d .
H34 H 0.8075 0.3023 0.2892 0.042 Uiso 1 1 calc R
C35 C 0.9167(3) 0.2113(3) 0.3521(2) 0.0325(8) Uani 1 1 d .
H35 H 0.9646 0.1582 0.3122 0.039 Uiso 1 1 calc R
C36 C 0.9399(3) 0.2035(2) 0.42366(19) 0.0261(7) Uani 1 1 d .
H36 H 1.0049 0.1456 0.4321 0.031 Uiso 1 1 calc R
C37 C 1.0558(3) 0.1805(2) 0.70795(18) 0.0228(6) Uani 1 1 d .
C38 C 1.1285(3) 0.2329(2) 0.7232(2) 0.0270(7) Uani 1 1 d .
H38 H 1.1266 0.2985 0.7011 0.032 Uiso 1 1 calc R
C39 C 1.2037(3) 0.1904(3) 0.7703(2) 0.0315(8) Uani 1 1 d .
H39 H 1.2526 0.2272 0.7807 0.038 Uiso 1 1 calc R
C40 C 1.2078(3) 0.0947(3) 0.8022(2) 0.0305(7) Uani 1 1 d .
H40 H 1.2596 0.0657 0.8345 0.037 Uiso 1 1 calc R
C41 C 1.1360(3) 0.0410(3) 0.7870(2) 0.0325(8) Uani 1 1 d .
H41 H 1.1389 -0.0250 0.8087 0.039 Uiso 1 1 calc R
C42 C 1.0604(3) 0.0838(2) 0.7403(2) 0.0266(7) Uani 1 1 d .
H42 H 1.0111 0.0472 0.7302 0.032 Uiso 1 1 calc R
C43 C 0.4887(3) 0.3746(2) 0.83338(17) 0.0188(6) Uani 1 1 d .
C44 C 0.4289(3) 0.4836(2) 0.84329(18) 0.0220(6) Uani 1 1 d .
H44 H 0.3567 0.5202 0.8811 0.026 Uiso 1 1 calc R
C45 C 0.4967(3) 0.5270(2) 0.78666(18) 0.0214(6) Uani 1 1 d .
C46 C 0.4548(3) 0.2921(2) 0.88050(19) 0.0227(6) Uani 1 1 d .
C47 C 0.4788(3) 0.1906(2) 0.84966(19) 0.0238(6) Uani 1 1 d .
H47 H 0.5162 0.1734 0.7961 0.029 Uiso 1 1 calc R
C48 C 0.4484(3) 0.1147(2) 0.8969(2) 0.0311(8) Uani 1 1 d .
H48 H 0.4666 0.0454 0.8757 0.037 Uiso 1 1 calc R
C49 C 0.3914(3) 0.1394(3) 0.9751(2) 0.0367(8) Uani 1 1 d .
H49 H 0.3703 0.0874 1.0072 0.044 Uiso 1 1 calc R
C50 C 0.3655(3) 0.2406(3) 1.0059(2) 0.0383(8) Uani 1 1 d .
H50 H 0.3262 0.2580 1.0592 0.046 Uiso 1 1 calc R
C51 C 0.3971(3) 0.3164(3) 0.9591(2) 0.0299(7) Uani 1 1 d .
H51 H 0.3793 0.3853 0.9806 0.036 Uiso 1 1 calc R
C52 C 0.4755(3) 0.6385(2) 0.7674(2) 0.0262(7) Uani 1 1 d .
C53 C 0.4523(4) 0.7149(3) 0.8255(2) 0.0442(10) Uani 1 1 d .
H53 H 0.4492 0.6958 0.8772 0.053 Uiso 1 1 calc R
C54 C 0.4336(4) 0.8199(3) 0.8065(3) 0.0596(14) Uani 1 1 d .
H54 H 0.4175 0.8724 0.8458 0.071 Uiso 1 1 calc R
C55 C 0.4383(4) 0.8482(3) 0.7316(3) 0.0552(13) Uani 1 1 d .
H55 H 0.4265 0.9198 0.7195 0.066 Uiso 1 1 calc R
C56 C 0.4600(3) 0.7730(3) 0.6737(3) 0.0420(10) Uani 1 1 d .
H56 H 0.4618 0.7928 0.6222 0.050 Uiso 1 1 calc R
C57 C 0.4793(3) 0.6685(2) 0.6918(2) 0.0315(8) Uani 1 1 d .
H57 H 0.4953 0.6165 0.6522 0.038 Uiso 1 1 calc R
C58 C 1.0027(4) 0.5348(3) 0.9659(2) 0.0442(10) Uani 1 1 d .
H58A H 1.0302 0.5926 0.9775 0.053 Uiso 1 1 calc R
H58B H 0.9209 0.5674 0.9590 0.053 Uiso 1 1 calc R
C59 C 1.0872(4) 0.4742(3) 0.8904(3) 0.0470(10) Uani 1 1 d .
H59A H 1.1688 0.4404 0.8975 0.056 Uiso 1 1 calc R
H59B H 1.0589 0.4175 0.8780 0.056 Uiso 1 1 calc R
C60 C 1.0932(5) 0.5457(4) 0.8239(3) 0.0656(14) Uani 1 1 d .
H60A H 1.0117 0.5846 0.8199 0.098 Uiso 1 1 calc R
H60B H 1.1403 0.5031 0.7758 0.098 Uiso 1 1 calc R
H60C H 1.1315 0.5960 0.8328 0.098 Uiso 1 1 calc R
N1 N 0.7315(2) 0.11847(17) 0.69636(14) 0.0176(5) Uani 1 1 d .
N2 N 0.7534(2) 0.11681(17) 0.76751(14) 0.0183(5) Uani 1 1 d .
N3 N 0.8024(2) 0.30327(17) 0.62757(14) 0.0187(5) Uani 1 1 d .
N4 N 0.8563(2) 0.27576(17) 0.68836(14) 0.0186(5) Uani 1 1 d .
N5 N 0.5899(2) 0.35293(17) 0.77318(14) 0.0176(5) Uani 1 1 d .
N6 N 0.5935(2) 0.44973(17) 0.74469(15) 0.0199(5) Uani 1 1 d .
Zn1 Zn 0.64374(3) 0.25717(2) 0.65721(2) 0.01794(9) Uani 1 1 d .
Zn2 Zn 0.76072(3) 0.25571(2) 0.801543(19) 0.01725(9) Uani 1 1 d .
Zn3 Zn 0.73956(3) 0.46534(2) 0.67580(2) 0.02188(10) Uani 1 1 d .

loop_
_atom_site_aniso_label
_atom_site_aniso_U_11
_atom_site_aniso_U_22
_atom_site_aniso_U_33
_atom_site_aniso_U_23
_atom_site_aniso_U_13
_atom_site_aniso_U_12
C1 0.0250(15) 0.0246(14) 0.0231(17) -0.0017(12) -0.0092(13) -0.0037(12)
C2 0.0270(16) 0.0298(15) 0.034(2) -0.0100(14) -0.0116(14) -0.0057(13)
C3 0.0329(18) 0.049(2) 0.0250(19) 0.0063(16) -0.0122(15) -0.0094(15)
C4 0.0241(15) 0.0266(14) 0.0270(18) -0.0012(13) -0.0111(13) -0.0044(12)
C5 0.0296(15) 0.0245(13) 0.0149(15) -0.0018(12) -0.0064(12) -0.0108(12)
C6 0.0423(19) 0.0233(14) 0.0286(19) -0.0009(13) -0.0195(15) -0.0126(13)
C7 0.0350(17) 0.0375(17) 0.0199(17) -0.0115(14) -0.0035(14) -0.0106(14)
C8 0.0334(17) 0.0303(15) 0.0251(18) 0.0011(13) -0.0165(14) -0.0111(13)
C9 0.0317(16) 0.0201(13) 0.0247(17) -0.0015(12) 0.0011(13) -0.0109(12)
C10 0.060(2) 0.0339(17) 0.032(2) 0.0037(15) -0.0008(18) -0.0260(17)
C11 0.0390(18) 0.0206(14) 0.037(2) -0.0055(14) -0.0029(16) -0.0114(13)
C12 0.0319(18) 0.0275(16) 0.063(3) -0.0029(17) 0.0052(18) -0.0126(14)
C13 0.0238(14) 0.0159(12) 0.0202(16) -0.0007(11) -0.0068(12) -0.0048(10)
C14 0.0292(15) 0.0155(12) 0.0224(17) 0.0015(11) -0.0116(13) -0.0069(11)
C15 0.0225(14) 0.0172(12) 0.0165(15) 0.0032(11) -0.0086(12) -0.0055(10)
C16 0.0211(13) 0.0152(11) 0.0213(16) -0.0037(11) -0.0069(12) 0.0005(10)
C17 0.0277(15) 0.0176(12) 0.0226(17) -0.0003(11) -0.0108(13) -0.0061(11)
C18 0.0298(16) 0.0254(14) 0.0201(17) 0.0006(12) -0.0074(13) -0.0054(12)
C19 0.0290(15) 0.0262(14) 0.0198(16) -0.0049(12) -0.0113(13) -0.0052(12)
C20 0.0321(16) 0.0240(14) 0.0281(19) -0.0043(13) -0.0096(14) -0.0099(12)
C21 0.0305(16) 0.0196(12) 0.0226(17) -0.0016(12) -0.0077(13) -0.0091(12)
C22 0.0254(15) 0.0242(13) 0.0199(17) 0.0068(12) -0.0088(13) -0.0091(11)
C23 0.0373(18) 0.0297(15) 0.0203(18) 0.0062(13) -0.0090(15) -0.0004(13)
C24 0.041(2) 0.0409(19) 0.030(2) 0.0103(16) -0.0119(17) 0.0014(15)
C25 0.0393(19) 0.055(2) 0.0223(19) 0.0163(17) -0.0185(16) -0.0158(16)
C26 0.048(2) 0.0367(17) 0.0216(18) 0.0020(14) -0.0130(16) -0.0189(15)
C27 0.0323(16) 0.0227(13) 0.0194(17) 0.0052(12) -0.0102(13) -0.0109(12)
C28 0.0236(14) 0.0166(12) 0.0187(16) -0.0002(11) -0.0064(12) -0.0058(10)
C29 0.0239(14) 0.0215(13) 0.0193(16) 0.0007(11) -0.0068(12) -0.0043(11)
C30 0.0210(14) 0.0195(12) 0.0202(16) -0.0013(11) -0.0078(12) -0.0046(10)
C31 0.0257(14) 0.0219(13) 0.0152(15) 0.0044(11) -0.0065(12) -0.0083(11)
C32 0.0312(16) 0.0262(14) 0.0223(17) 0.0045(13) -0.0091(14) -0.0059(12)
C33 0.0389(19) 0.0405(18) 0.032(2) 0.0134(16) -0.0169(17) -0.0102(15)
C34 0.0412(19) 0.050(2) 0.0190(18) 0.0087(16) -0.0133(15) -0.0185(16)
C35 0.0353(18) 0.0437(18) 0.0176(17) -0.0013(14) -0.0049(14) -0.0136(15)
C36 0.0263(15) 0.0283(14) 0.0192(17) -0.0012(13) -0.0048(13) -0.0042(12)
C37 0.0216(14) 0.0270(14) 0.0168(16) -0.0008(12) -0.0064(12) -0.0032(11)
C38 0.0257(15) 0.0298(15) 0.0263(18) 0.0028(13) -0.0088(13) -0.0090(12)
C39 0.0280(16) 0.0400(17) 0.0279(19) 0.0023(15) -0.0111(14) -0.0104(14)
C40 0.0248(15) 0.0387(17) 0.0238(18) 0.0027(14) -0.0116(14) -0.0016(13)
C41 0.0336(18) 0.0296(15) 0.034(2) 0.0066(14) -0.0146(16) -0.0064(13)
C42 0.0271(15) 0.0278(14) 0.0259(18) 0.0010(13) -0.0104(14) -0.0078(12)
C43 0.0204(13) 0.0205(12) 0.0167(15) -0.0011(11) -0.0067(11) -0.0069(10)
C44 0.0264(15) 0.0200(13) 0.0173(15) -0.0008(11) -0.0046(12) -0.0060(11)
C45 0.0259(15) 0.0191(12) 0.0180(16) -0.0006(11) -0.0063(12) -0.0055(11)
C46 0.0222(14) 0.0230(13) 0.0235(17) 0.0030(12) -0.0079(12) -0.0071(11)
C47 0.0230(14) 0.0257(14) 0.0239(17) 0.0028(12) -0.0079(13) -0.0088(11)
C48 0.0319(17) 0.0256(14) 0.040(2) 0.0082(14) -0.0131(15) -0.0133(13)
C49 0.0374(19) 0.0386(18) 0.041(2) 0.0180(16) -0.0116(17) -0.0218(15)
C50 0.044(2) 0.0437(19) 0.027(2) 0.0093(16) -0.0040(16) -0.0198(16)
C51 0.0361(17) 0.0301(15) 0.0215(18) 0.0012(13) -0.0035(14) -0.0118(13)
C52 0.0241(14) 0.0166(12) 0.0302(19) -0.0002(12) 0.0009(13) -0.0029(11)
C53 0.062(2) 0.0244(15) 0.031(2) -0.0061(15) 0.0125(18) -0.0140(16)
C54 0.073(3) 0.0233(16) 0.057(3) -0.0134(18) 0.023(2) -0.0138(18)
C55 0.049(2) 0.0195(15) 0.070(3) 0.0090(17) 0.018(2) -0.0028(15)
C56 0.0354(19) 0.0340(18) 0.049(3) 0.0211(17) -0.0087(18) -0.0061(15)
C57 0.0295(17) 0.0279(15) 0.035(2) 0.0101(14) -0.0095(15) -0.0066(13)
C58 0.054(2) 0.043(2) 0.048(3) -0.0012(18) -0.022(2) -0.0241(18)
C59 0.044(2) 0.052(2) 0.049(3) -0.005(2) -0.0099(19) -0.0213(18)
C60 0.065(3) 0.072(3) 0.053(3) -0.003(3) -0.009(2) -0.019(3)
N1 0.0225(12) 0.0160(10) 0.0147(13) -0.0001(9) -0.0071(10) -0.0052(9)
N2 0.0218(12) 0.0174(10) 0.0162(13) 0.0011(9) -0.0086(10) -0.0046(9)
N3 0.0237(12) 0.0153(10) 0.0166(13) 0.0000(9) -0.0076(10) -0.0043(9)
N4 0.0233(12) 0.0190(10) 0.0147(13) 0.0002(9) -0.0078(10) -0.0064(9)
N5 0.0219(12) 0.0175(10) 0.0147(13) 0.0016(9) -0.0075(10) -0.0063(9)
N6 0.0247(12) 0.0132(10) 0.0197(13) 0.0004(9) -0.0045(10) -0.0046(9)
Zn1 0.02172(17) 0.01550(14) 0.01715(19) 0.00061(12) -0.00909(13) -0.00395(12)
Zn2 0.02240(17) 0.01616(14) 0.01380(18) -0.00082(12) -0.00716(13) -0.00531(12)
Zn3 0.02489(18) 0.01575(15) 0.0222(2) -0.00087(13) -0.00204(14) -0.00628(12)

loop_
_atom_type_symbol
_atom_type_description
_atom_type_scat_dispersion_real
_atom_type_scat_dispersion_imag
_atom_type_scat_source
C C 0.0033 0.0016 'International Tables Vol C Tables 4.2.6.8 and 6.1.1.4'
H H 0.0000 0.0000 'International Tables Vol C Tables 4.2.6.8 and 6.1.1.4'
N N 0.0061 0.0033 'International Tables Vol C Tables 4.2.6.8 and 6.1.1.4'
Zn Zn 0.2839 1.4301 'International Tables Vol C Tables 4.2.6.8 and 6.1.1.4'

loop_
_geom_angle_atom_site_label_1
_geom_angle_atom_site_label_2
_geom_angle_atom_site_label_3
_geom_angle
_geom_angle_site_symmetry_1
C3 C1 C2 108.5(3) .
C3 C1 C4 108.3(3) .
C2 C1 C4 106.4(3) .
C3 C1 Zn1 115.0(2) .
C2 C1 Zn1 109.8(2) .
C4 C1 Zn1 108.5(2) .
C1 C2 H2A 109.5 .
C1 C2 H2B 109.5 .
H2A C2 H2B 109.5 .
C1 C2 H2C 109.5 .
H2A C2 H2C 109.5 .
H2B C2 H2C 109.5 .
C1 C3 H3A 109.5 .
C1 C3 H3B 109.5 .
H3A C3 H3B 109.5 .
C1 C3 H3C 109.5 .
H3A C3 H3C 109.5 .
H3B C3 H3C 109.5 .
C1 C4 H4A 109.5 .
C1 C4 H4B 109.5 .
H4A C4 H4B 109.5 .
C1 C4 H4C 109.5 .
H4A C4 H4C 109.5 .
H4B C4 H4C 109.5 .
C7 C5 C8 107.8(3) .
C7 C5 C6 107.6(2) .
C8 C5 C6 108.6(3) .
C7 C5 Zn2 112.8(2) .
C8 C5 Zn2 112.64(19) .
C6 C5 Zn2 107.3(2) .
C5 C6 H6A 109.5 .
C5 C6 H6B 109.5 .
H6A C6 H6B 109.5 .
C5 C6 H6C 109.5 .
H6A C6 H6C 109.5 .
H6B C6 H6C 109.5 .
C5 C7 H7A 109.5 .
C5 C7 H7B 109.5 .
H7A C7 H7B 109.5 .
C5 C7 H7C 109.5 .
H7A C7 H7C 109.5 .
H7B C7 H7C 109.5 .
C5 C8 H8A 109.5 .
C5 C8 H8B 109.5 .
H8A C8 H8B 109.5 .
C5 C8 H8C 109.5 .
H8A C8 H8C 109.5 .
H8B C8 H8C 109.5 .
C10 C9 C11 108.6(3) .
C10 C9 C12 109.3(3) .
C11 C9 C12 107.9(3) .
C10 C9 Zn3 110.7(2) .
C11 C9 Zn3 111.1(2) .
C12 C9 Zn3 109.2(2) .
C9 C10 H10A 109.5 .
C9 C10 H10B 109.5 .
H10A C10 H10B 109.5 .
C9 C10 H10C 109.5 .
H10A C10 H10C 109.5 .
H10B C10 H10C 109.5 .
C9 C11 H11A 109.5 .
C9 C11 H11B 109.5 .
H11A C11 H11B 109.5 .
C9 C11 H11C 109.5 .
H11A C11 H11C 109.5 .
H11B C11 H11C 109.5 .
C9 C12 H12A 109.5 .
C9 C12 H12B 109.5 .
H12A C12 H12B 109.5 .
C9 C12 H12C 109.5 .
H12A C12 H12C 109.5 .
H12B C12 H12C 109.5 .
N1 C13 C14 109.3(3) .
N1 C13 C16 120.3(3) .
C14 C13 C16 130.4(2) .
C13 C14 C15 105.4(2) .
C13 C14 H14 127.3 .
C15 C14 H14 127.3 .
N2 C15 C14 108.8(3) .
N2 C15 C22 122.2(3) .
C14 C15 C22 128.9(3) .
C21 C16 C17 118.3(3) .
C21 C16 C13 121.3(3) .
C17 C16 C13 120.5(3) .
C18 C17 C16 120.7(3) .
C18 C17 H17 119.6 .
C16 C17 H17 119.6 .
C19 C18 C17 120.0(3) .
C19 C18 H18 120.0 .
C17 C18 H18 120.0 .
C18 C19 C20 119.7(3) .
C18 C19 H19 120.1 .
C20 C19 H19 120.1 .
C21 C20 C19 120.0(3) .
C21 C20 H20 120.0 .
C19 C20 H20 120.0 .
C20 C21 C16 121.1(3) .
C20 C21 H21 119.4 .
C16 C21 H21 119.4 .
C27 C22 C23 118.0(3) .
C27 C22 C15 122.1(3) .
C23 C22 C15 120.0(3) .
C24 C23 C22 120.7(3) .
C24 C23 H23 119.7 .
C22 C23 H23 119.7 .
C23 C24 C25 120.5(3) .
C23 C24 H24 119.7 .
C25 C24 H24 119.7 .
C24 C25 C26 119.4(4) .
C24 C25 H25 120.3 .
C26 C25 H25 120.3 .
C25 C26 C27 120.4(3) .
C25 C26 H26 119.8 .
C27 C26 H26 119.8 .
C26 C27 C22 120.9(3) .
C26 C27 H27 119.6 .
C22 C27 H27 119.6 .
N3 C28 C29 109.6(3) .
N3 C28 C31 122.5(3) .
C29 C28 C31 127.7(3) .
C28 C29 C30 105.8(3) .
C28 C29 H29 127.1 .
C30 C29 H29 127.1 .
N4 C30 C29 109.6(3) .
N4 C30 C37 121.3(3) .
C29 C30 C37 129.1(3) .
C32 C31 C36 118.0(3) .
C32 C31 C28 121.9(3) .
C36 C31 C28 120.1(3) .
C33 C32 C31 120.4(3) .
C33 C32 H32 119.8 .
C31 C32 H32 119.8 .
C32 C33 C34 121.2(3) .
C32 C33 H33 119.4 .
C34 C33 H33 119.4 .
C33 C34 C35 119.2(3) .
C33 C34 H34 120.4 .
C35 C34 H34 120.4 .
C36 C35 C34 120.2(3) .
C36 C35 H35 119.9 .
C34 C35 H35 119.9 .
C35 C36 C31 121.0(3) .
C35 C36 H36 119.5 .
C31 C36 H36 119.5 .
C38 C37 C42 119.0(3) .
C38 C37 C30 121.6(3) .
C42 C37 C30 119.4(3) .
C39 C38 C37 120.5(3) .
C39 C38 H38 119.7 .
C37 C38 H38 119.7 .
C40 C39 C38 120.2(3) .
C40 C39 H39 119.9 .
C38 C39 H39 119.9 .
C39 C40 C41 119.8(3) .
C39 C40 H40 120.1 .
C41 C40 H40 120.1 .
C42 C41 C40 119.9(3) .
C42 C41 H41 120.1 .
C40 C41 H41 120.1 .
C41 C42 C37 120.5(3) .
C41 C42 H42 119.8 .
C37 C42 H42 119.8 .
N5 C43 C44 109.6(3) .
N5 C43 C46 123.0(2) .
C44 C43 C46 127.3(3) .
C45 C44 C43 105.5(3) .
C45 C44 H44 127.2 .
C43 C44 H44 127.2 .
N6 C45 C44 109.8(2) .
N6 C45 C52 120.2(3) .
C44 C45 C52 130.0(3) .
C47 C46 C51 118.9(3) .
C47 C46 C43 122.5(3) .
C51 C46 C43 118.6(3) .
C48 C47 C46 120.3(3) .
C48 C47 H47 119.8 .
C46 C47 H47 119.8 .
C47 C48 C49 120.4(3) .
C47 C48 H48 119.8 .
C49 C48 H48 119.8 .
C50 C49 C48 119.6(3) .
C50 C49 H49 120.2 .
C48 C49 H49 120.2 .
C51 C50 C49 120.2(3) .
C51 C50 H50 119.9 .
C49 C50 H50 119.9 .
C50 C51 C46 120.6(3) .
C50 C51 H51 119.7 .
C46 C51 H51 119.7 .
C53 C52 C57 119.5(3) .
C53 C52 C45 119.5(3) .
C57 C52 C45 121.0(3) .
C52 C53 C54 119.1(4) .
C52 C53 H53 120.4 .
C54 C53 H53 120.4 .
C55 C54 C53 120.8(4) .
C55 C54 H54 119.6 .
C53 C54 H54 119.6 .
C54 C55 C56 120.5(3) .
C54 C55 H55 119.8 .
C56 C55 H55 119.8 .
C57 C56 C55 119.2(4) .
C57 C56 H56 120.4 .
C55 C56 H56 120.4 .
C56 C57 C52 120.9(4) .
C56 C57 H57 119.5 .
C52 C57 H57 119.5 .
C58 C58 C59 112.9(4) 2_767
C58 C58 H58A 109.0 2_767
C59 C58 H58A 109.0 .
C58 C58 H58B 109.0 2_767
C59 C58 H58B 109.0 .
H58A C58 H58B 107.8 .
C60 C59 C58 111.9(4) .
C60 C59 H59A 109.2 .
C58 C59 H59A 109.2 .
C60 C59 H59B 109.2 .
C58 C59 H59B 109.2 .
H59A C59 H59B 107.9 .
C59 C60 H60A 109.5 .
C59 C60 H60B 109.5 .
H60A C60 H60B 109.5 .
C59 C60 H60C 109.5 .
H60A C60 H60C 109.5 .
H60B C60 H60C 109.5 .
C13 N1 N2 108.2(2) .
C13 N1 Zn1 129.2(2) .
N2 N1 Zn1 119.84(16) .
C15 N2 N1 108.3(2) .
C15 N2 Zn2 138.0(2) .
N1 N2 Zn2 113.07(17) .
C28 N3 N4 106.8(2) .
C28 N3 Zn1 122.90(18) .
N4 N3 Zn1 106.58(17) .
C28 N3 Zn3 122.77(18) .
N4 N3 Zn3 86.04(14) .
Zn1 N3 Zn3 104.43(10) .
C30 N4 N3 108.2(2) .
C30 N4 Zn2 123.5(2) .
N3 N4 Zn2 122.99(18) .
C30 N4 Zn3 127.83(19) .
N3 N4 Zn3 60.18(12) .
Zn2 N4 Zn3 99.21(9) .
C43 N5 N6 106.5(2) .
C43 N5 Zn2 115.00(19) .
N6 N5 Zn2 112.74(17) .
C43 N5 Zn1 130.56(19) .
N6 N5 Zn1 98.87(16) .
Zn2 N5 Zn1 91.90(8) .
C45 N6 N5 108.5(2) .
C45 N6 Zn3 127.3(2) .
N5 N6 Zn3 122.14(17) .
C1 Zn1 N1 127.33(11) .
C1 Zn1 N3 135.17(12) .
N1 Zn1 N3 92.25(9) .
C1 Zn1 N5 106.93(10) .
N1 Zn1 N5 95.00(9) .
N3 Zn1 N5 86.77(9) .
C5 Zn2 N2 143.75(12) .
C5 Zn2 N4 116.32(11) .
N2 Zn2 N4 91.56(9) .
C5 Zn2 N5 108.53(10) .
N2 Zn2 N5 94.06(9) .
N4 Zn2 N5 88.50(9) .
N6 Zn3 C9 144.60(10) .
N6 Zn3 N3 92.35(9) .
C9 Zn3 N3 123.05(11) .
N6 Zn3 N4 90.85(9) .
C9 Zn3 N4 118.04(11) .
N3 Zn3 N4 33.78(9) .

loop_
_geom_bond_atom_site_label_1
_geom_bond_atom_site_label_2
_geom_bond_distance
_geom_bond_site_symmetry_2
C1 C3 1.506(5) .
C1 C2 1.532(4) .
C1 C4 1.538(4) .
C1 Zn1 2.016(3) .
C2 H2A 0.9800 .
C2 H2B 0.9800 .
C2 H2C 0.9800 .
C3 H3A 0.9800 .
C3 H3B 0.9800 .
C3 H3C 0.9800 .
C4 H4A 0.9800 .
C4 H4B 0.9800 .
C4 H4C 0.9800 .
C5 C7 1.532(4) .
C5 C8 1.534(4) .
C5 C6 1.535(4) .
C5 Zn2 2.000(3) .
C6 H6A 0.9800 .
C6 H6B 0.9800 .
C6 H6C 0.9800 .
C7 H7A 0.9800 .
C7 H7B 0.9800 .
C7 H7C 0.9800 .
C8 H8A 0.9800 .
C8 H8B 0.9800 .
C8 H8C 0.9800 .
C9 C10 1.528(5) .
C9 C11 1.529(4) .
C9 C12 1.533(5) .
C9 Zn3 1.975(3) .
C10 H10A 0.9800 .
C10 H10B 0.9800 .
C10 H10C 0.9800 .
C11 H11A 0.9800 .
C11 H11B 0.9800 .
C11 H11C 0.9800 .
C12 H12A 0.9800 .
C12 H12B 0.9800 .
C12 H12C 0.9800 .
C13 N1 1.350(3) .
C13 C14 1.386(4) .
C13 C16 1.472(4) .
C14 C15 1.398(4) .
C14 H14 0.9500 .
C15 N2 1.351(3) .
C15 C22 1.462(5) .
C16 C21 1.390(4) .
C16 C17 1.400(4) .
C17 C18 1.390(4) .
C17 H17 0.9500 .
C18 C19 1.384(4) .
C18 H18 0.9500 .
C19 C20 1.391(5) .
C19 H19 0.9500 .
C20 C21 1.383(4) .
C20 H20 0.9500 .
C21 H21 0.9500 .
C22 C27 1.394(4) .
C22 C23 1.402(4) .
C23 C24 1.380(5) .
C23 H23 0.9500 .
C24 C25 1.381(5) .
C24 H24 0.9500 .
C25 C26 1.382(5) .
C25 H25 0.9500 .
C26 C27 1.382(5) .
C26 H26 0.9500 .
C27 H27 0.9500 .
C28 N3 1.375(4) .
C28 C29 1.381(4) .
C28 C31 1.462(4) .
C29 C30 1.398(4) .
C29 H29 0.9500 .
C30 N4 1.349(4) .
C30 C37 1.476(4) .
C31 C32 1.402(4) .
C31 C36 1.405(4) .
C32 C33 1.377(5) .
C32 H32 0.9500 .
C33 C34 1.384(5) .
C33 H33 0.9500 .
C34 C35 1.390(5) .
C34 H34 0.9500 .
C35 C36 1.380(5) .
C35 H35 0.9500 .
C36 H36 0.9500 .
C37 C38 1.387(4) .
C37 C42 1.395(4) .
C38 C39 1.382(5) .
C38 H38 0.9500 .
C39 C40 1.381(5) .
C39 H39 0.9500 .
C40 C41 1.391(5) .
C40 H40 0.9500 .
C41 C42 1.382(5) .
C41 H41 0.9500 .
C42 H42 0.9500 .
C43 N5 1.368(4) .
C43 C44 1.395(4) .
C43 C46 1.476(4) .
C44 C45 1.380(4) .
C44 H44 0.9500 .
C45 N6 1.348(3) .
C45 C52 1.479(4) .
C46 C47 1.397(4) .
C46 C51 1.398(4) .
C47 C48 1.389(4) .
C47 H47 0.9500 .
C48 C49 1.390(5) .
C48 H48 0.9500 .
C49 C50 1.389(5) .
C49 H49 0.9500 .
C50 C51 1.389(5) .
C50 H50 0.9500 .
C51 H51 0.9500 .
C52 C53 1.396(5) .
C52 C57 1.397(5) .
C53 C54 1.397(5) .
C53 H53 0.9500 .
C54 C55 1.379(7) .
C54 H54 0.9500 .
C55 C56 1.387(6) .
C55 H55 0.9500 .
C56 C57 1.386(5) .
C56 H56 0.9500 .
C57 H57 0.9500 .
C58 C58 1.516(9) 2_767
C58 C59 1.534(6) .
C58 H58A 0.9900 .
C58 H58B 0.9900 .
C59 C60 1.510(7) .
C59 H59A 0.9900 .
C59 H59B 0.9900 .
C60 H60A 0.9800 .
C60 H60B 0.9800 .
C60 H60C 0.9800 .
N1 N2 1.371(3) .
N1 Zn1 2.022(2) .
N2 Zn2 2.022(2) .
N3 N4 1.397(4) .
N3 Zn1 2.164(2) .
N3 Zn3 2.179(2) .
N4 Zn2 2.122(3) .
N4 Zn3 2.506(2) .
N5 N6 1.392(3) .
N5 Zn2 2.242(2) .
N5 Zn1 2.309(2) .
N6 Zn3 1.961(3) .
